data_4303245
loop_
_publ_author_name
'Marta Mameli'
'M. Carla Aragoni'
'Massimiliano Arca'
'Marta Atzori'
'Andrea Bencini'
'Carla Bazzicalupi'
'Alexander J. Blake'
'Claudia Caltagirone'
'Francesco A. Devillanova'
'Alessandra Garau'
'Michael B. Hursthouse'
'Francesco Isaia'
'Vito Lippolis'
'Barbara Valtancoli'

_publ_section_title
;
Synthesis and Coordination Properties of Quinoline Pendant Arm Derivatives
of [9]aneN3 and [9]aneN2S as Fluorescent Zinc Sensors
;
_journal_name_full 'Inorganic Chemistry'
_journal_page_first 9236
_journal_page_last 9249
_journal_paper_doi 10.1021/ic901012w
_journal_volume 48
_journal_year 2009
_chemical_formula_moiety 'C32 H44 Cl2 N8 Zn2, 2(B F4), 0.5(C H3 N O2), H2 O'
_chemical_formula_sum 'C32.5 H47.5 B2 Cl2 F8 N8.5 O2 Zn2'
_chemical_formula_weight 964.55
_chemical_name_systematic
; 
 ? 
;
_space_group_IT_number 2
_symmetry_cell_setting triclinic
_symmetry_space_group_name_Hall '-P 1'
_symmetry_space_group_name_H-M 'P -1'
_atom_sites_solution_hydrogens geom
_atom_sites_solution_primary direct
_atom_sites_solution_secondary difmap
_audit_creation_method 'enCIFer editing of SHELXL97 CIF output'
_cell_angle_alpha 102.531(3)
_cell_angle_beta 100.898(3)
_cell_angle_gamma 101.839(3)
_cell_formula_units_Z 1
_cell_length_a 8.2373(17)
_cell_length_b 11.154(2)
_cell_length_c 12.383(3)
_cell_measurement_reflns_used 4238
_cell_measurement_temperature 150(2)
_cell_measurement_theta_max 27.5
_cell_measurement_theta_min 2.6
_cell_volume 1054.0(4)
_computing_cell_refinement 'Bruker SAINT version 6.36A (Bruker, 2000)'
_computing_data_collection 'Bruker SMART version 5.625 (Bruker, 2001)'
_computing_data_reduction 'Bruker SAINT; Bruker SHELXTL (Bruker, 2001)'
_computing_publication_material 'enCIFer (Allen et al., 2004); PLATON (Spek, 2003)'
_computing_structure_refinement 'SHELXL97 (Sheldrick, 1997)'
_computing_structure_solution 'SHELXS97 (Sheldrick, 1990)'
_diffrn_ambient_temperature 150(2)
_diffrn_measured_fraction_theta_full 0.989
_diffrn_measured_fraction_theta_max 0.989
_diffrn_measurement_device_type 'Bruker SMART APEX CCD area detector'
_diffrn_measurement_method \w
_diffrn_radiation_monochromator graphite
_diffrn_radiation_source 'normal-focus sealed tube'
_diffrn_radiation_type MoK\a
_diffrn_radiation_wavelength 0.71073
_diffrn_reflns_av_R_equivalents 0.033
_diffrn_reflns_av_sigmaI/netI 0.046
_diffrn_reflns_limit_h_max 9
_diffrn_reflns_limit_h_min -9
_diffrn_reflns_limit_k_max 12
_diffrn_reflns_limit_k_min -13
_diffrn_reflns_limit_l_max 14
_diffrn_reflns_limit_l_min -14
_diffrn_reflns_number 8875
_diffrn_reflns_theta_full 25.00
_diffrn_reflns_theta_max 25.00
_diffrn_reflns_theta_min 2.61
_diffrn_standards_decay_% 0
_diffrn_standards_number 0
_exptl_absorpt_coefficient_mu 1.341
_exptl_absorpt_correction_T_max 1.000
_exptl_absorpt_correction_T_min 0.591
_exptl_absorpt_correction_type multi-scan
_exptl_absorpt_process_details '(Bruker SADABS v2.05)'
_exptl_crystal_colour colourless
_exptl_crystal_density_diffrn 1.520
_exptl_crystal_density_method 'not measured'
_exptl_crystal_description block
_exptl_crystal_F_000 494
_exptl_crystal_size_max 0.28
_exptl_crystal_size_mid 0.14
_exptl_crystal_size_min 0.10
_refine_diff_density_max 1.128
_refine_diff_density_min -0.694
_refine_diff_density_rms 0.131
_refine_ls_extinction_method none
_refine_ls_goodness_of_fit_ref 1.093
_refine_ls_hydrogen_treatment constr
_refine_ls_matrix_type full
_refine_ls_number_parameters 235
_refine_ls_number_reflns 3675
_refine_ls_number_restraints 168
_refine_ls_restrained_S_all 1.207
_refine_ls_R_factor_all 0.0836
_refine_ls_R_factor_gt 0.0715
_refine_ls_shift/su_max 0.003
_refine_ls_shift/su_mean 0.000
_refine_ls_structure_factor_coef Fsqd
_refine_ls_weighting_details 'calc w=1/[\s^2^(Fo^2^)+(0.1387P)^2^+1.1718P] where P=(Fo^2^+2Fc^2^)/3'
_refine_ls_weighting_scheme calc
_refine_ls_wR_factor_gt 0.1990
_refine_ls_wR_factor_ref 0.2096
_reflns_number_gt 3014
_reflns_number_total 3675
_reflns_threshold_expression I>2\s(I)
_cod_data_source_file ic901012w_si_002_06.cif
_cod_data_source_block Zn2(L2)2
_cod_depositor_comments
;
The following automatic conversions were performed:
'_symmetry_cell_setting' value 'Triclinic' changed to 'triclinic'
according to '/home/saulius/struct/CIF-dictionaries/cif_core.dic'
dictionary named 'cif_core.dic' version 2.4.1 from 2010-06-29.

Automatic conversion script
Id: cif_fix_enum 1527 2010-12-29 10:47:43Z saulius 
;
_cod_database_code 4303245

loop_
_symmetry_equiv_pos_as_xyz
'x, y, z'
'-x, -y, -z'

loop_
_atom_site_label
_atom_site_type_symbol
_atom_site_fract_x
_atom_site_fract_y
_atom_site_fract_z
_atom_site_U_iso_or_equiv
_atom_site_adp_type
_atom_site_occupancy
_atom_site_symmetry_multiplicity
_atom_site_calc_flag
_atom_site_refinement_flags
_atom_site_disorder_assembly
_atom_site_disorder_group
Zn1 Zn 0.40972(8) 0.03246(6) 0.36216(5) 0.0341(3) Uani 1 1 d . . .
Cl1 Cl 0.68810(16) 0.03799(13) 0.46061(12) 0.0344(4) Uani 1 1 d . . .
N1 N 0.1499(6) 0.0145(4) 0.2661(4) 0.0456(13) Uani 1 1 d D . .
N2 N 0.3559(6) 0.2104(4) 0.4399(4) 0.0314(10) Uani 1 1 d . . .
N4 N 0.3376(6) -0.1663(5) 0.2741(4) 0.0484(14) Uani 1 1 d D . .
H4N H 0.3864 -0.2119 0.3200 0.058 Uiso 1 1 calc R A 1
N7 N 0.4664(6) 0.0522(5) 0.2054(4) 0.0490(13) Uani 1 1 d D . .
H7N H 0.5570 0.1229 0.2178 0.059 Uiso 1 1 calc R B 1
C2 C 0.0523(11) -0.1170(6) 0.1976(8) 0.045(2) Uiso 0.65 1 d PD A 1
H2A H 0.0585 -0.1308 0.1169 0.054 Uiso 0.65 1 calc PR A 1
H2B H -0.0693 -0.1334 0.2007 0.054 Uiso 0.65 1 calc PR A 1
C3 C 0.1436(9) -0.2021(9) 0.2560(9) 0.043(2) Uiso 0.65 1 d PD A 1
H3A H 0.1162 -0.1978 0.3310 0.051 Uiso 0.65 1 calc PR A 1
H3B H 0.0977 -0.2911 0.2090 0.051 Uiso 0.65 1 calc PR A 1
C5 C 0.3864(15) -0.1901(9) 0.1634(7) 0.050(3) Uiso 0.65 1 d PD A 1
H5A H 0.2844 -0.2085 0.0996 0.060 Uiso 0.65 1 calc PR A 1
H5B H 0.4367 -0.2639 0.1535 0.060 Uiso 0.65 1 calc PR A 1
C6 C 0.5183(13) -0.0697(7) 0.1643(10) 0.045(2) Uiso 0.65 1 d PD A 1
H6A H 0.6295 -0.0654 0.2143 0.054 Uiso 0.65 1 calc PR A 1
H6B H 0.5341 -0.0763 0.0861 0.054 Uiso 0.65 1 calc PR A 1
C8 C 0.3157(10) 0.0553(11) 0.1169(7) 0.048(2) Uiso 0.65 1 d PD A 1
H8A H 0.2661 -0.0292 0.0616 0.058 Uiso 0.65 1 calc PR A 1
H8B H 0.3506 0.1184 0.0750 0.058 Uiso 0.65 1 calc PR A 1
C9 C 0.1850(14) 0.0929(10) 0.1828(8) 0.044(2) Uiso 0.65 1 d PD A 1
H9A H 0.2280 0.1838 0.2254 0.053 Uiso 0.65 1 calc PR A 1
H9B H 0.0762 0.0831 0.1275 0.053 Uiso 0.65 1 calc PR A 1
C2' C 0.075(3) -0.1260(9) 0.253(2) 0.057(5) Uiso 0.35 1 d PD A 2
H2'A H -0.0452 -0.1489 0.2085 0.068 Uiso 0.35 1 calc PR A 2
H2'B H 0.0733 -0.1372 0.3299 0.068 Uiso 0.35 1 calc PR A 2
C3' C 0.1633(15) -0.2224(18) 0.1962(17) 0.063(6) Uiso 0.35 1 d PD A 2
H3'A H 0.1133 -0.3099 0.1992 0.076 Uiso 0.35 1 calc PR A 2
H3'B H 0.1623 -0.2213 0.1163 0.076 Uiso 0.35 1 calc PR A 2
C5' C 0.467(2) -0.157(2) 0.2012(17) 0.054(5) Uiso 0.35 1 d PD A 2
H5'A H 0.4524 -0.2438 0.1529 0.065 Uiso 0.35 1 calc PR A 2
H5'B H 0.5824 -0.1315 0.2533 0.065 Uiso 0.35 1 calc PR A 2
C6' C 0.464(4) -0.0677(13) 0.1225(15) 0.082(8) Uiso 0.35 1 d PD A 2
H6'A H 0.5665 -0.0579 0.0907 0.098 Uiso 0.35 1 calc PR A 2
H6'B H 0.3597 -0.0971 0.0594 0.098 Uiso 0.35 1 calc PR A 2
C8' C 0.328(2) 0.1194(19) 0.177(2) 0.066(6) Uiso 0.35 1 d PD A 2
H8'A H 0.3434 0.1512 0.1101 0.079 Uiso 0.35 1 calc PR A 2
H8'B H 0.3456 0.1942 0.2421 0.079 Uiso 0.35 1 calc PR A 2
C9' C 0.143(3) 0.039(3) 0.1514(14) 0.092(10) Uiso 0.35 1 d PD A 2
H9'B H 0.0586 0.0879 0.1324 0.110 Uiso 0.35 1 calc PR A 2
H9'A H 0.1194 -0.0399 0.0899 0.110 Uiso 0.35 1 calc PR A 2
C10 C 0.0661(7) 0.0803(6) 0.3476(6) 0.0425(14) Uani 1 1 d . A .
H10A H 0.0143 0.0201 0.3874 0.051 Uiso 1 1 calc R . .
H10B H -0.0270 0.1084 0.3051 0.051 Uiso 1 1 calc R . .
C11 C 0.1905(7) 0.1941(5) 0.4348(5) 0.0348(12) Uani 1 1 d . A .
C12 C 0.1264(8) 0.2761(5) 0.5095(5) 0.0384(13) Uani 1 1 d . . .
H12A H 0.0065 0.2629 0.5010 0.046 Uiso 1 1 calc R A .
C13 C 0.2354(8) 0.3732(6) 0.5931(5) 0.0409(14) Uani 1 1 d . A .
H13A H 0.1930 0.4255 0.6465 0.049 Uiso 1 1 calc R . .
C14 C 0.4147(7) 0.3972(5) 0.6013(5) 0.0352(12) Uani 1 1 d . . .
C15 C 0.5377(8) 0.4996(6) 0.6825(5) 0.0435(14) Uani 1 1 d . A .
H15A H 0.5018 0.5544 0.7379 0.052 Uiso 1 1 calc R . .
C16 C 0.7065(9) 0.5218(6) 0.6834(6) 0.0459(15) Uani 1 1 d . . .
H16A H 0.7877 0.5900 0.7403 0.055 Uiso 1 1 calc R A .
C17 C 0.7607(7) 0.4424(5) 0.5986(6) 0.0397(14) Uani 1 1 d . A .
H17A H 0.8782 0.4600 0.5978 0.048 Uiso 1 1 calc R . .
C18 C 0.6471(7) 0.3416(5) 0.5185(5) 0.0341(12) Uani 1 1 d . . .
H18A H 0.6851 0.2892 0.4624 0.041 Uiso 1 1 calc R A .
C19 C 0.4695(7) 0.3153(5) 0.5196(5) 0.0300(11) Uani 1 1 d . A .
B1 B 0.8033(8) 0.3027(6) 0.1701(5) 0.0519(19) Uani 1 1 d D . .
F1 F 0.6360(6) 0.2861(6) 0.1156(5) 0.0911(16) Uani 1 1 d D B .
F2 F 0.8113(10) 0.2654(8) 0.2685(6) 0.097(2) Uiso 0.80 1 d PD B 1
F3 F 0.8811(8) 0.4327(5) 0.1986(5) 0.0779(17) Uiso 0.80 1 d PD B 1
F4 F 0.8907(8) 0.2448(7) 0.1005(5) 0.0820(18) Uiso 0.80 1 d PD B 1
F4' F 0.823(3) 0.1801(13) 0.136(2) 0.102(9) Uiso 0.20 1 d PD B 2
F3' F 0.914(3) 0.384(3) 0.134(3) 0.19(2) Uiso 0.20 1 d PD B 2
F2' F 0.830(3) 0.336(3) 0.2859(8) 0.100(9) Uiso 0.20 1 d PD B 2

loop_
_atom_site_aniso_label
_atom_site_aniso_U_11
_atom_site_aniso_U_22
_atom_site_aniso_U_33
_atom_site_aniso_U_23
_atom_site_aniso_U_13
_atom_site_aniso_U_12
Zn1 0.0310(4) 0.0300(4) 0.0386(4) 0.0021(3) 0.0148(3) 0.0033(3)
Cl1 0.0300(7) 0.0324(7) 0.0418(8) 0.0101(6) 0.0171(6) 0.0024(5)
N1 0.034(3) 0.044(3) 0.046(3) -0.009(2) 0.007(2) 0.006(2)
N4 0.064(4) 0.033(3) 0.040(3) 0.004(2) 0.006(3) 0.004(3)
N2 0.028(2) 0.026(2) 0.041(3) 0.0074(19) 0.016(2) 0.0032(18)
N7 0.043(3) 0.057(3) 0.048(3) 0.020(3) 0.018(2) 0.003(3)
C10 0.027(3) 0.043(3) 0.051(4) 0.002(3) 0.012(3) 0.002(3)
C11 0.032(3) 0.034(3) 0.043(3) 0.015(2) 0.017(2) 0.005(2)
C12 0.034(3) 0.035(3) 0.052(3) 0.015(3) 0.021(3) 0.007(2)
C13 0.046(3) 0.039(3) 0.047(3) 0.011(3) 0.025(3) 0.017(3)
C14 0.041(3) 0.032(3) 0.036(3) 0.011(2) 0.013(2) 0.010(2)
C15 0.050(4) 0.036(3) 0.042(3) 0.004(3) 0.010(3) 0.013(3)
C16 0.046(4) 0.030(3) 0.052(4) 0.006(3) 0.001(3) 0.003(3)
C17 0.032(3) 0.030(3) 0.056(4) 0.013(3) 0.010(3) 0.004(2)
C18 0.034(3) 0.024(3) 0.045(3) 0.011(2) 0.014(2) 0.005(2)
C19 0.030(3) 0.027(3) 0.036(3) 0.012(2) 0.011(2) 0.007(2)
F1 0.055(3) 0.103(4) 0.106(4) 0.031(3) 0.012(3) 0.004(3)
B1 0.060(5) 0.050(4) 0.039(4) 0.006(3) 0.013(4) 0.004(4)

loop_
_atom_type_symbol
_atom_type_description
_atom_type_scat_dispersion_real
_atom_type_scat_dispersion_imag
_atom_type_scat_source
C C 0.0033 0.0016 'International Tables Vol C Tables 4.2.6.8 and 6.1.1.4'
H H 0.0000 0.0000 'International Tables Vol C Tables 4.2.6.8 and 6.1.1.4'
N N 0.0061 0.0033 'International Tables Vol C Tables 4.2.6.8 and 6.1.1.4'
F F 0.0171 0.0103 'International Tables Vol C Tables 4.2.6.8 and 6.1.1.4'
Zn Zn 0.2839 1.4301 'International Tables Vol C Tables 4.2.6.8 and 6.1.1.4'
B B 0.0013 0.0007 'International Tables Vol C Tables 4.2.6.8 and 6.1.1.4'
O O 0.0106 0.0060 'International Tables Vol C Tables 4.2.6.8 and 6.1.1.4'
Cl Cl 0.1484 0.1585 'International Tables Vol C Tables 4.2.6.8 and 6.1.1.4'

loop_
_geom_angle_atom_site_label_1
_geom_angle_atom_site_label_2
_geom_angle_atom_site_label_3
_geom_angle
_geom_angle_site_symmetry_1
_geom_angle_site_symmetry_3
_geom_angle_publ_flag
N7 Zn1 N4 82.6(2) . . ?
N7 Zn1 N2 105.86(19) . . ?
N4 Zn1 N2 153.52(19) . . ?
N7 Zn1 N1 81.69(19) . . ?
N4 Zn1 N1 79.97(19) . . ?
N2 Zn1 N1 76.63(17) . . ?
N7 Zn1 Cl1 97.88(14) . . ?
N4 Zn1 Cl1 96.40(15) . . ?
N2 Zn1 Cl1 106.91(13) . . ?
N1 Zn1 Cl1 176.37(12) . . ?
N7 Zn1 Cl1 169.37(15) . 2_656 ?
N4 Zn1 Cl1 86.86(14) . 2_656 ?
N2 Zn1 Cl1 82.98(12) . 2_656 ?
N1 Zn1 Cl1 94.93(14) . 2_656 ?
Cl1 Zn1 Cl1 84.85(5) . 2_656 ?
Zn1 Cl1 Zn1 95.15(5) . 2_656 ?
C10 N1 C2 115.9(6) . . ?
C10 N1 C9' 121.4(15) . . ?
C2 N1 C9' 83.6(13) . . ?
C10 N1 C9 109.1(5) . . ?
C2 N1 C9 107.5(7) . . ?
C10 N1 C2' 104.3(8) . . ?
C9' N1 C2' 110.3(16) . . ?
C10 N1 Zn1 106.4(4) . . ?
C2 N1 Zn1 115.5(4) . . ?
C9' N1 Zn1 113.3(9) . . ?
C9 N1 Zn1 101.4(5) . . ?
C2' N1 Zn1 98.5(9) . . ?
C3' N4 C5' 108.1(13) . . ?
C5 N4 C3 111.0(7) . . ?
C5 N4 Zn1 112.1(5) . . ?
C3' N4 Zn1 118.8(8) . . ?
C5' N4 Zn1 95.8(9) . . ?
C3 N4 Zn1 103.1(5) . . ?
C11 N2 C19 118.2(5) . . ?
C11 N2 Zn1 110.9(4) . . ?
C19 N2 Zn1 127.2(3) . . ?
C6' N7 C8 84.8(13) . . ?
C6' N7 C8' 118.8(16) . . ?
C8 N7 C6 108.3(7) . . ?
C6' N7 Zn1 116.0(8) . . ?
C8 N7 Zn1 114.3(5) . . ?
C8' N7 Zn1 94.3(10) . . ?
C6 N7 Zn1 101.7(5) . . ?
N1 C2 C3 103.3(7) . . ?
N4 C3 C2 114.4(7) . . ?
N4 C5 C6 107.7(7) . . ?
N7 C6 C5 113.3(7) . . ?
N7 C8 C9 105.9(7) . . ?
N1 C9 C8 113.5(7) . . ?
N1 C2' C3' 118.5(14) . . ?
N4 C3' C2' 97.3(12) . . ?
N4 C5' C6' 119.4(15) . . ?
N7 C6' C5' 100.1(13) . . ?
N7 C8' C9' 116.0(17) . . ?
N1 C9' C8' 97.5(14) . . ?
N1 C10 C11 112.0(5) . . ?
N2 C11 C12 122.8(5) . . ?
N2 C11 C10 118.4(5) . . ?
C12 C11 C10 118.8(5) . . ?
C13 C12 C11 119.9(5) . . ?
C12 C13 C14 119.7(5) . . ?
C15 C14 C19 118.8(5) . . ?
C15 C14 C13 123.8(5) . . ?
C19 C14 C13 117.3(5) . . ?
C16 C15 C14 121.6(6) . . ?
C15 C16 C17 119.5(6) . . ?
C18 C17 C16 121.2(6) . . ?
C17 C18 C19 119.4(5) . . ?
N2 C19 C14 121.8(5) . . ?
N2 C19 C18 118.9(5) . . ?
C14 C19 C18 119.4(5) . . ?
F3' B1 F2' 111.8(11) . . ?
F2 B1 F4 113.0(6) . . ?
F3' B1 F1 112.6(11) . . ?
F2' B1 F1 112.3(9) . . ?
F2 B1 F1 109.9(6) . . ?
F4 B1 F1 112.3(5) . . ?
F3' B1 F4' 110.0(11) . . ?
F2' B1 F4' 108.3(10) . . ?
F1 B1 F4' 101.3(9) . . ?
F2 B1 F3 108.4(6) . . ?
F4 B1 F3 106.2(5) . . ?
F1 B1 F3 106.8(5) . . ?

loop_
_geom_bond_atom_site_label_1
_geom_bond_atom_site_label_2
_geom_bond_distance
_geom_bond_site_symmetry_2
_geom_bond_publ_flag
Zn1 N1 2.189(5) . ?
Zn1 N2 2.180(4) . ?
Zn1 N4 2.150(5) . ?
Zn1 N7 2.126(5) . ?
Zn1 Cl1 2.3665(16) . ?
Zn1 Cl1 2.6908(15) 2_656 ?
N1 C10 1.477(7) . ?
N1 C2 1.496(6) . ?
N1 C9' 1.498(8) . ?
N1 C9 1.521(6) . ?
N1 C2' 1.522(7) . ?
N2 C11 1.325(7) . ?
N2 C19 1.386(7) . ?
N4 C5 1.486(7) . ?
N4 C3' 1.493(7) . ?
N4 C5' 1.523(7) . ?
N4 C3 1.526(6) . ?
N7 C6' 1.494(7) . ?
N7 C8 1.504(7) . ?
N7 C8' 1.514(7) . ?
N7 C6 1.520(6) . ?
C2 C3 1.541(8) . ?
C5 C6 1.540(9) . ?
C8 C9 1.539(8) . ?
C2' C3' 1.537(9) . ?
C5' C6' 1.540(10) . ?
C8' C9' 1.537(10) . ?
C10 C11 1.510(8) . ?
C11 C12 1.410(8) . ?
C12 C13 1.347(9) . ?
C13 C14 1.426(8) . ?
C14 C15 1.408(9) . ?
C14 C19 1.414(8) . ?
C15 C16 1.358(9) . ?
C16 C17 1.422(9) . ?
C17 C18 1.363(8) . ?
C18 C19 1.436(8) . ?
F1 B1 1.371(6) . ?
B1 F3' 1.359(8) . ?
B1 F2' 1.363(8) . ?
B1 F2 1.365(7) . ?
B1 F4 1.365(6) . ?
B1 F4' 1.393(8) . ?
B1 F3 1.397(6) . ?
